data_2243868
loop_
_publ_author_name
'Martens, Viktor'
'G\"orls, Helmar'
'Imhof, Wolfgang'

_publ_section_title
;
 Crystal structure of 2-oxo-2-phenylethyl diisopropylcarbamate
;
_journal_coeditor_code ZL5014
_journal_issue 8
_journal_name_full 'Acta Crystallographica Section E'
_journal_page_first 785
_journal_page_last 787
_journal_paper_doi 10.1107/S2056989021006927
_journal_volume 77
_journal_year 2021
_chemical_formula_iupac 'C15 H21 N O3'
_chemical_formula_moiety 'C15 H21 N O3'
_chemical_formula_sum 'C15 H21 N O3'
_chemical_formula_weight 263.33
_chemical_name_systematic
;
2-oxo-2-phenylethyl diisopropylcarbamate
;
_space_group_crystal_system monoclinic
_space_group_IT_number 14
_space_group_name_Hall '-P 2ybc'
_space_group_name_H-M_alt 'P 1 21/c 1'
_atom_sites_solution_hydrogens geom
_atom_sites_solution_primary direct
_atom_sites_solution_secondary difmap
_audit_creation_method SHELXL-2018/3
_cell_angle_alpha 90
_cell_angle_beta 113.4680(10)
_cell_angle_gamma 90
_cell_formula_units_Z 4
_cell_length_a 18.4574(8)
_cell_length_b 5.7020(2)
_cell_length_c 14.8058(6)
_cell_measurement_reflns_used 13968
_cell_measurement_temperature 133(2)
_cell_measurement_theta_max 27.482
_cell_measurement_theta_min 2.751
_cell_volume 1429.33(10)
_computing_cell_refinement
;
DENZO (Otwinowski & Minor, 1997)
;
_computing_data_collection
;
COLLECT (Nonius 1998)
;
_computing_data_reduction
;
DENZO (Otwinowski & Minor, 1997)
;
_computing_molecular_graphics
;
ORTEP-3 (Farrugia, 2012)
;
_computing_publication_material
;
MERCURY (Macrae <i>et al.</i>,  2020)
;
_computing_structure_refinement
;
<i>SHELXL2018/3</i> (Sheldrick, 2015)
;
_computing_structure_solution
;
SHELXS97 (Sheldrick, 2008)
;
_diffrn_ambient_temperature 133(2)
_diffrn_measured_fraction_theta_full 0.998
_diffrn_measured_fraction_theta_max 0.998
_diffrn_measurement_device_type 'Nonius KappaCCD'
_diffrn_measurement_method 'phi + omega - scans'
_diffrn_radiation_type MoK\a
_diffrn_radiation_wavelength 0.71073
_diffrn_reflns_av_R_equivalents 0.0404
_diffrn_reflns_av_unetI/netI 0.0478
_diffrn_reflns_limit_h_max 23
_diffrn_reflns_limit_h_min -23
_diffrn_reflns_limit_k_max 7
_diffrn_reflns_limit_k_min -5
_diffrn_reflns_limit_l_max 18
_diffrn_reflns_limit_l_min -19
_diffrn_reflns_number 13968
_diffrn_reflns_theta_full 25.242
_diffrn_reflns_theta_max 27.482
_diffrn_reflns_theta_min 2.751
_exptl_absorpt_coefficient_mu 0.085
_exptl_absorpt_correction_T_max 0.7457
_exptl_absorpt_correction_T_min 0.6738
_exptl_absorpt_correction_type multi-scan
_exptl_absorpt_process_details
;
(SADABS; Krause <i>et al.</i>,  2015)
;
_exptl_crystal_colour colourless
_exptl_crystal_density_diffrn 1.224
_exptl_crystal_density_method 'not measured'
_exptl_crystal_description prism
_exptl_crystal_F_000 568
_exptl_crystal_size_max 0.102
_exptl_crystal_size_mid 0.098
_exptl_crystal_size_min 0.084
_refine_diff_density_max 0.267
_refine_diff_density_min -0.206
_refine_ls_extinction_coef 0.0093(16)
_refine_ls_extinction_method
;
SHELXL2018/3 (Sheldrick 2015)
;
_refine_ls_goodness_of_fit_ref 1.041
_refine_ls_hydrogen_treatment constr
_refine_ls_matrix_type full
_refine_ls_number_parameters 177
_refine_ls_number_reflns 3280
_refine_ls_number_restraints 0
_refine_ls_restrained_S_all 1.041
_refine_ls_R_factor_all 0.0718
_refine_ls_R_factor_gt 0.0494
_refine_ls_shift/su_max 0.000
_refine_ls_shift/su_mean 0.000
_refine_ls_structure_factor_coef Fsqd
_refine_ls_weighting_details 'w=1/[\s^2^(Fo^2^)+(0.0368P)^2^+0.6743P] where P=(Fo^2^+2Fc^2^)/3'
_refine_ls_weighting_scheme calc
_refine_ls_wR_factor_gt 0.1046
_refine_ls_wR_factor_ref 0.1131
_reflns_number_gt 2464
_reflns_number_total 3280
_reflns_threshold_expression 'I > 2\s(I)'
_cod_data_source_file zl5014sup1.cif
_cod_data_source_block I
_cod_original_sg_symbol_H-M 'P 21/c'
_cod_database_code 2243868
_shelx_space_group_comment
;
The symmetry employed for this shelxl refinement is uniquely defined
by the following loop, which should always be used as a source of
symmetry information in preference to the above space-group names.
They are only intended as comments.
;
_shelx_estimated_absorpt_t_min 0.991
_shelx_estimated_absorpt_t_max 0.993

loop_
_space_group_symop_operation_xyz
'x, y, z'
'-x, y+1/2, -z+1/2'
'-x, -y, -z'
'x, -y-1/2, z-1/2'

loop_
_atom_site_type_symbol
_atom_site_label
_atom_site_fract_x
_atom_site_fract_y
_atom_site_fract_z
_atom_site_U_iso_or_equiv
_atom_site_adp_type
_atom_site_calc_flag
_atom_site_occupancy
_atom_site_disorder_assembly
_atom_site_disorder_group
O O1 0.38605(6) 0.7949(2) 0.38826(9) 0.0338(3) Uani d 1 . .
O O2 0.27936(6) 0.4581(2) 0.32610(8) 0.0280(3) Uani d 1 . .
O O3 0.24228(6) 0.6202(2) 0.17458(8) 0.0285(3) Uani d 1 . .
N N1 0.17054(7) 0.6836(3) 0.26709(9) 0.0285(3) Uani d 1 . .
C C1 0.41005(8) 0.6137(3) 0.36687(11) 0.0234(3) Uani d 1 . .
C C2 0.35448(8) 0.4079(3) 0.32488(12) 0.0257(3) Uani d 1 . .
H H2A 0.348514 0.377390 0.256450 0.031 Uiso calc 1 . .
H H2B 0.376866 0.265560 0.364461 0.031 Uiso calc 1 . .
C C3 0.23136(8) 0.5945(3) 0.24965(11) 0.0249(3) Uani d 1 . .
C C4 0.16762(9) 0.6747(4) 0.36534(12) 0.0371(4) Uani d 1 . .
H H4 0.211633 0.570586 0.407718 0.044 Uiso calc 1 . .
C C5 0.18152(13) 0.9155(5) 0.41331(15) 0.0605(7) Uani d 1 . .
H H5A 0.228794 0.985787 0.409862 0.091 Uiso calc 1 . .
H H5B 0.188987 0.899895 0.482386 0.091 Uiso calc 1 . .
H H5C 0.135734 1.015930 0.378631 0.091 Uiso calc 1 . .
C C6 0.09072(11) 0.5665(4) 0.36026(15) 0.0452(5) Uani d 1 . .
H H6A 0.046572 0.670305 0.322993 0.068 Uiso calc 1 . .
H H6B 0.093071 0.545940 0.427083 0.068 Uiso calc 1 . .
H H6C 0.083000 0.413759 0.327431 0.068 Uiso calc 1 . .
C C7 0.11069(9) 0.8271(3) 0.19039(11) 0.0278(4) Uani d 1 . .
H H7 0.074178 0.887235 0.220031 0.033 Uiso calc 1 . .
C C8 0.06055(9) 0.6780(3) 0.10240(12) 0.0319(4) Uani d 1 . .
H H8A 0.019602 0.775918 0.054376 0.048 Uiso calc 1 . .
H H8B 0.035643 0.551161 0.124422 0.048 Uiso calc 1 . .
H H8C 0.094128 0.610990 0.071729 0.048 Uiso calc 1 . .
C C9 0.14496(11) 1.0413(3) 0.16096(14) 0.0405(5) Uani d 1 . .
H H9A 0.176297 0.991762 0.124230 0.061 Uiso calc 1 . .
H H9B 0.178789 1.126741 0.220191 0.061 Uiso calc 1 . .
H H9C 0.101940 1.143637 0.119443 0.061 Uiso calc 1 . .
C C10 0.49370(8) 0.5861(3) 0.37810(11) 0.0248(3) Uani d 1 . .
C C11 0.51983(9) 0.3863(3) 0.34607(12) 0.0315(4) Uani d 1 . .
H H11 0.484354 0.260546 0.317232 0.038 Uiso calc 1 . .
C C12 0.59781(10) 0.3710(4) 0.35634(13) 0.0420(5) Uani d 1 . .
H H12 0.615586 0.234665 0.334388 0.050 Uiso calc 1 . .
C C13 0.64925(10) 0.5519(4) 0.39804(13) 0.0478(6) Uani d 1 . .
H H13 0.702529 0.540331 0.404875 0.057 Uiso calc 1 . .
C C14 0.62389(10) 0.7512(4) 0.43024(13) 0.0437(5) Uani d 1 . .
H H14 0.659736 0.876252 0.458872 0.052 Uiso calc 1 . .
C C15 0.54637(9) 0.7686(3) 0.42078(12) 0.0327(4) Uani d 1 . .
H H15 0.529143 0.904967 0.443406 0.039 Uiso calc 1 . .

loop_
_atom_site_aniso_label
_atom_site_aniso_U_11
_atom_site_aniso_U_22
_atom_site_aniso_U_33
_atom_site_aniso_U_12
_atom_site_aniso_U_13
_atom_site_aniso_U_23
O1 0.0316(6) 0.0311(6) 0.0386(7) 0.0050(5) 0.0140(5) -0.0076(5)
O2 0.0204(5) 0.0369(6) 0.0260(6) 0.0011(5) 0.0087(4) 0.0069(5)
O3 0.0261(5) 0.0375(7) 0.0229(6) 0.0009(5) 0.0108(4) 0.0031(5)
N1 0.0201(6) 0.0433(8) 0.0219(7) 0.0018(6) 0.0081(5) 0.0037(6)
C1 0.0248(7) 0.0269(8) 0.0182(7) 0.0041(6) 0.0080(6) 0.0014(6)
C2 0.0227(7) 0.0278(8) 0.0264(8) 0.0023(6) 0.0095(6) 0.0021(6)
C3 0.0199(7) 0.0310(8) 0.0211(7) -0.0038(6) 0.0055(6) 0.0007(6)
C4 0.0257(8) 0.0627(13) 0.0251(8) 0.0034(8) 0.0125(7) 0.0044(8)
C5 0.0611(13) 0.0909(18) 0.0325(10) -0.0377(13) 0.0217(10) -0.0224(11)
C6 0.0487(11) 0.0512(12) 0.0475(11) -0.0061(9) 0.0314(9) 0.0003(9)
C7 0.0218(7) 0.0317(9) 0.0269(8) 0.0026(6) 0.0065(6) -0.0008(7)
C8 0.0251(7) 0.0352(9) 0.0289(8) -0.0006(7) 0.0041(7) -0.0019(7)
C9 0.0418(10) 0.0327(10) 0.0417(10) -0.0035(8) 0.0108(8) 0.0002(8)
C10 0.0227(7) 0.0335(9) 0.0174(7) 0.0036(6) 0.0069(6) 0.0035(6)
C11 0.0278(8) 0.0404(10) 0.0257(8) 0.0066(7) 0.0101(7) 0.0001(7)
C12 0.0323(9) 0.0672(13) 0.0276(9) 0.0201(9) 0.0133(7) 0.0047(9)
C13 0.0209(8) 0.0923(17) 0.0311(10) 0.0091(10) 0.0111(7) 0.0159(10)
C14 0.0265(8) 0.0666(14) 0.0318(10) -0.0123(9) 0.0051(7) 0.0068(9)
C15 0.0288(8) 0.0404(10) 0.0252(8) -0.0038(7) 0.0068(7) 0.0003(7)

loop_
_atom_type_symbol
_atom_type_description
_atom_type_scat_dispersion_real
_atom_type_scat_dispersion_imag
_atom_type_scat_source
C C 0.0033 0.0016 'International Tables Vol C Tables 4.2.6.8 and 6.1.1.4'
H H 0.0000 0.0000 'International Tables Vol C Tables 4.2.6.8 and 6.1.1.4'
N N 0.0061 0.0033 'International Tables Vol C Tables 4.2.6.8 and 6.1.1.4'
O O 0.0106 0.0060 'International Tables Vol C Tables 4.2.6.8 and 6.1.1.4'

loop_
_geom_angle_atom_site_label_1
_geom_angle_atom_site_label_2
_geom_angle_atom_site_label_3
_geom_angle_site_symmetry_1
_geom_angle_site_symmetry_3
_geom_angle
_geom_angle_publ_flag
C3 O2 C2 . . 114.64(12) ?
C3 N1 C7 . . 119.12(13) ?
C3 N1 C4 . . 122.37(13) ?
C7 N1 C4 . . 117.83(13) ?
O1 C1 C10 . . 121.89(14) ?
O1 C1 C2 . . 120.45(14) ?
C10 C1 C2 . . 117.64(13) ?
O2 C2 C1 . . 110.00(13) ?
O2 C2 H2A . . 109.7 ?
C1 C2 H2A . . 109.7 ?
O2 C2 H2B . . 109.7 ?
C1 C2 H2B . . 109.7 ?
H2A C2 H2B . . 108.2 ?
O3 C3 N1 . . 125.75(14) ?
O3 C3 O2 . . 122.46(14) ?
N1 C3 O2 . . 111.72(13) ?
N1 C4 C5 . . 111.30(16) ?
N1 C4 C6 . . 111.37(14) ?
C5 C4 C6 . . 111.69(16) ?
N1 C4 H4 . . 107.4 ?
C5 C4 H4 . . 107.4 ?
C6 C4 H4 . . 107.4 ?
C4 C5 H5A . . 109.5 ?
C4 C5 H5B . . 109.5 ?
H5A C5 H5B . . 109.5 ?
C4 C5 H5C . . 109.5 ?
H5A C5 H5C . . 109.5 ?
H5B C5 H5C . . 109.5 ?
C4 C6 H6A . . 109.5 ?
C4 C6 H6B . . 109.5 ?
H6A C6 H6B . . 109.5 ?
C4 C6 H6C . . 109.5 ?
H6A C6 H6C . . 109.5 ?
H6B C6 H6C . . 109.5 ?
N1 C7 C9 . . 113.40(13) ?
N1 C7 C8 . . 111.27(13) ?
C9 C7 C8 . . 112.63(14) ?
N1 C7 H7 . . 106.3 ?
C9 C7 H7 . . 106.3 ?
C8 C7 H7 . . 106.3 ?
C7 C8 H8A . . 109.5 ?
C7 C8 H8B . . 109.5 ?
H8A C8 H8B . . 109.5 ?
C7 C8 H8C . . 109.5 ?
H8A C8 H8C . . 109.5 ?
H8B C8 H8C . . 109.5 ?
C7 C9 H9A . . 109.5 ?
C7 C9 H9B . . 109.5 ?
H9A C9 H9B . . 109.5 ?
C7 C9 H9C . . 109.5 ?
H9A C9 H9C . . 109.5 ?
H9B C9 H9C . . 109.5 ?
C15 C10 C11 . . 119.50(15) ?
C15 C10 C1 . . 118.42(15) ?
C11 C10 C1 . . 122.07(14) ?
C12 C11 C10 . . 119.92(17) ?
C12 C11 H11 . . 120.0 ?
C10 C11 H11 . . 120.0 ?
C13 C12 C11 . . 120.25(18) ?
C13 C12 H12 . . 119.9 ?
C11 C12 H12 . . 119.9 ?
C12 C13 C14 . . 120.29(16) ?
C12 C13 H13 . . 119.9 ?
C14 C13 H13 . . 119.9 ?
C13 C14 C15 . . 120.11(18) ?
C13 C14 H14 . . 119.9 ?
C15 C14 H14 . . 119.9 ?
C14 C15 C10 . . 119.93(18) ?
C14 C15 H15 . . 120.0 ?
C10 C15 H15 . . 120.0 ?

loop_
_geom_bond_atom_site_label_1
_geom_bond_atom_site_label_2
_geom_bond_site_symmetry_2
_geom_bond_distance
_geom_bond_publ_flag
O1 C1 . 1.2149(19) ?
O2 C3 . 1.3684(18) ?
O2 C2 . 1.4230(17) ?
O3 C3 . 1.2148(18) ?
N1 C3 . 1.348(2) ?
N1 C7 . 1.4764(19) ?
N1 C4 . 1.478(2) ?
C1 C10 . 1.494(2) ?
C1 C2 . 1.519(2) ?
C2 H2A . 0.9900 ?
C2 H2B . 0.9900 ?
C4 C5 . 1.520(3) ?
C4 C6 . 1.522(2) ?
C4 H4 . 1.0000 ?
C5 H5A . 0.9800 ?
C5 H5B . 0.9800 ?
C5 H5C . 0.9800 ?
C6 H6A . 0.9800 ?
C6 H6B . 0.9800 ?
C6 H6C . 0.9800 ?
C7 C9 . 1.517(2) ?
C7 C8 . 1.522(2) ?
C7 H7 . 1.0000 ?
C8 H8A . 0.9800 ?
C8 H8B . 0.9800 ?
C8 H8C . 0.9800 ?
C9 H9A . 0.9800 ?
C9 H9B . 0.9800 ?
C9 H9C . 0.9800 ?
C10 C15 . 1.392(2) ?
C10 C11 . 1.392(2) ?
C11 C12 . 1.389(2) ?
C11 H11 . 0.9500 ?
C12 C13 . 1.371(3) ?
C12 H12 . 0.9500 ?
C13 C14 . 1.384(3) ?
C13 H13 . 0.9500 ?
C14 C15 . 1.385(2) ?
C14 H14 . 0.9500 ?
C15 H15 . 0.9500 ?

loop_
_geom_hbond_atom_site_label_D
_geom_hbond_atom_site_label_H
_geom_hbond_atom_site_label_A
_geom_hbond_site_symmetry_A
_geom_hbond_distance_DH
_geom_hbond_distance_HA
_geom_hbond_distance_DA
_geom_hbond_angle_DHA
_geom_hbond_publ_flag
C2 H2B O1 1_545 0.99 2.70 3.605(2) 151.7 yes
C5 H5B O3 4_576 0.98 2.62 3.578(2) 167.3 yes
C9 H9B O2 1_565 0.98 2.68 3.599(2) 157.3 yes

_cod_database_fobs_code 2243868
